data_2002690
loop_
_publ_author_name
'Moehr, S'
'Mueller-Buschbaum, Hk'

_publ_section_title
;
Eine neue Hochtemperaturform von Ti O: H-TiO
;
_journal_name_full
;
Zeitschrift fuer Anorganische und Allgemeine Chemie
;
_journal_page_first 1175
_journal_page_last 1178
_journal_paper_doi 10.1002/zaac.19946200708
_journal_volume 620
_journal_year 1994
_chemical_formula_structural 'Ti O'
_chemical_formula_sum 'O Ti'
_chemical_name_systematic 'Titanium(II) oxide - HT'
_space_group_IT_number 187
_symmetry_cell_setting hexagonal
_symmetry_Int_Tables_number 187
_symmetry_space_group_name_Hall 'P -6 2'
_symmetry_space_group_name_H-M 'P -6 m 2'
_cell_angle_alpha 90
_cell_angle_beta 90
_cell_angle_gamma 120
_cell_formula_units_Z 1
_cell_length_a 3.0310(6)
_cell_length_b 3.0310(6)
_cell_length_c 3.2377(9)
_cell_volume 25.8
_refine_ls_R_factor_all 0.032
_cod_database_code 2002690

loop_
_symmetry_equiv_pos_as_xyz
x,y,z
-y,x-y,z
y-x,-x,z
x,y,-z
-y,x-y,-z
y-x,-x,-z
-y,-x,z
y-x,y,z
x,x-y,z
-y,-x,-z
y-x,y,-z
x,x-y,-z

loop_
_atom_site_aniso_label
_atom_site_aniso_B_11
_atom_site_aniso_B_12
_atom_site_aniso_B_13
_atom_site_aniso_B_22
_atom_site_aniso_B_23
_atom_site_aniso_B_33
Ti1 0.428(2) 0.214(1) 0. 0.428(2) 0. 0.337(2)
O1 0.689(9) 0.344(5) 0. 0.689(9) 0. 0.73(1)

loop_
_atom_site_label
_atom_site_type_symbol
_atom_site_symmetry_multiplicity
_atom_site_Wyckoff_symbol
_atom_site_fract_x
_atom_site_fract_y
_atom_site_fract_z
_atom_site_occupancy
_atom_site_attached_hydrogens
_atom_site_calc_flag
Ti1 Ti2+ 1 e 0.6667 0.3333 0. 1. 0 d
O1 O2- 1 b 0. 0. 0.5 1. 0 d

loop_
_atom_type_symbol
_atom_type_oxidation_number
Ti2+ 2.000
O2- -2.000

loop_
_cod_related_entry_id
_cod_related_entry_database
_cod_related_entry_code
1 ChemSpider 8466200
